data_7024764
loop_
_publ_author_name
'Robson, Kiyoshi C. D.'
'Phillips, Cory D.'
'Patrick, Brian O.'
'McNeil, W. Stephen'

_publ_section_title
;
 Synthesis and characterisation of bis(beta-ketoaminato) complexes of
 cobalt(II).
;
_journal_issue 10
_journal_name_full 'Dalton transactions (Cambridge, England : 2003)'
_journal_page_first 2573
_journal_page_last 2578
_journal_paper_doi 10.1039/b921153e
_journal_volume 39
_journal_year 2010
_chemical_formula_sum 'C34 H32 Co N2 O2'
_chemical_formula_weight 559.55
_chemical_name_systematic
;
?
;
_space_group_IT_number 14
_symmetry_cell_setting monoclinic
_symmetry_space_group_name_Hall '-P 2ybc'
_symmetry_space_group_name_H-M 'P 1 21/c 1'
_atom_sites_solution_hydrogens geom
_atom_sites_solution_primary direct
_atom_sites_solution_secondary difmap
_audit_creation_method SHELXL-97
_cell_angle_alpha 90.00
_cell_angle_beta 103.505(6)
_cell_angle_gamma 90.00
_cell_formula_units_Z 4
_cell_length_a 10.288(2)
_cell_length_b 21.067(5)
_cell_length_c 13.552(3)
_cell_measurement_reflns_used 9654
_cell_measurement_temperature 173(2)
_cell_measurement_theta_max 27.55
_cell_measurement_theta_min 4.25
_cell_volume 2856.0(11)
_computing_structure_refinement 'SHELXL-97 (Sheldrick, 1997)'
_diffrn_ambient_temperature 173(2)
_diffrn_measured_fraction_theta_full 0.981
_diffrn_measured_fraction_theta_max 0.981
_diffrn_measurement_device_type 'Bruker X8 APEX II'
_diffrn_measurement_method 'area detector'
_diffrn_radiation_monochromator graphite
_diffrn_radiation_source 'fine-focus sealed tube'
_diffrn_radiation_type MoK\a
_diffrn_radiation_wavelength 0.71073
_diffrn_reflns_av_R_equivalents 0.0359
_diffrn_reflns_av_sigmaI/netI 0.0342
_diffrn_reflns_limit_h_max 13
_diffrn_reflns_limit_h_min -13
_diffrn_reflns_limit_k_max 27
_diffrn_reflns_limit_k_min -24
_diffrn_reflns_limit_l_max 17
_diffrn_reflns_limit_l_min -16
_diffrn_reflns_number 30120
_diffrn_reflns_theta_full 28.12
_diffrn_reflns_theta_max 28.12
_diffrn_reflns_theta_min 1.82
_exptl_absorpt_coefficient_mu 0.634
_exptl_absorpt_correction_T_max 0.801
_exptl_absorpt_correction_T_min 0.606
_exptl_absorpt_correction_type multi-scan
_exptl_crystal_colour red
_exptl_crystal_density_diffrn 1.301
_exptl_crystal_density_method 'not measured'
_exptl_crystal_description prism
_exptl_crystal_F_000 1172
_exptl_crystal_size_max 0.50
_exptl_crystal_size_mid 0.50
_exptl_crystal_size_min 0.35
_refine_diff_density_max 0.294
_refine_diff_density_min -0.419
_refine_diff_density_rms 0.052
_refine_ls_extinction_method none
_refine_ls_goodness_of_fit_ref 1.047
_refine_ls_hydrogen_treatment constr
_refine_ls_matrix_type full
_refine_ls_number_parameters 356
_refine_ls_number_reflns 6835
_refine_ls_number_restraints 0
_refine_ls_restrained_S_all 1.047
_refine_ls_R_factor_all 0.0530
_refine_ls_R_factor_gt 0.0354
_refine_ls_shift/su_max 0.001
_refine_ls_shift/su_mean 0.000
_refine_ls_structure_factor_coef Fsqd
_refine_ls_weighting_details 'calc w=1/[\s^2^(Fo^2^)+(0.0370P)^2^+1.1225P] where P=(Fo^2^+2Fc^2^)/3'
_refine_ls_weighting_scheme calc
_refine_ls_wR_factor_gt 0.0844
_refine_ls_wR_factor_ref 0.0919
_reflns_number_gt 5247
_reflns_number_total 6835
_reflns_threshold_expression >2sigma(I)
_cod_data_source_file b921153e.txt
_cod_data_source_block sm004
_cod_original_cell_volume 2856.1(11)
_cod_original_sg_symbol_H-M 'P 21/c'
_cod_database_code 7024764

loop_
_symmetry_equiv_pos_as_xyz
'x, y, z'
'-x, y+1/2, -z+1/2'
'-x, -y, -z'
'x, -y-1/2, z-1/2'

loop_
_atom_site_label
_atom_site_type_symbol
_atom_site_fract_x
_atom_site_fract_y
_atom_site_fract_z
_atom_site_U_iso_or_equiv
_atom_site_adp_type
_atom_site_occupancy
_atom_site_symmetry_multiplicity
_atom_site_calc_flag
_atom_site_refinement_flags
C1 C -0.06950(16) 0.08887(8) 0.04244(12) 0.0248(3) Uani 1 1 d .
C2 C 0.02787(17) 0.12282(9) 0.01022(13) 0.0294(4) Uani 1 1 d .
H2 H 0.0301 0.1173 -0.0589 0.035 Uiso 1 1 calc R
C3 C 0.12492(17) 0.16484(9) 0.06668(13) 0.0282(4) Uani 1 1 d .
C4 C 0.2198(2) 0.19386(11) 0.00904(15) 0.0435(5) Uani 1 1 d .
H4A H 0.1874 0.2360 -0.0156 0.065 Uiso 1 1 calc R
H4B H 0.2243 0.1667 -0.0487 0.065 Uiso 1 1 calc R
H4C H 0.3090 0.1976 0.0542 0.065 Uiso 1 1 calc R
C5 C -0.16181(16) 0.04542(8) -0.02883(12) 0.0257(4) Uani 1 1 d .
C6 C -0.26886(18) 0.01783(9) 0.00223(14) 0.0325(4) Uani 1 1 d .
H6 H -0.2823 0.0273 0.0677 0.039 Uiso 1 1 calc R
C7 C -0.35595(19) -0.02314(10) -0.06076(16) 0.0405(5) Uani 1 1 d .
H7 H -0.4283 -0.0415 -0.0383 0.049 Uiso 1 1 calc R
C8 C -0.3379(2) -0.03745(10) -0.15635(16) 0.0408(5) Uani 1 1 d .
H8 H -0.3977 -0.0655 -0.1996 0.049 Uiso 1 1 calc R
C9 C -0.2323(2) -0.01069(9) -0.18849(14) 0.0391(5) Uani 1 1 d .
H9 H -0.2197 -0.0203 -0.2541 0.047 Uiso 1 1 calc R
C10 C -0.14489(19) 0.03004(9) -0.12558(13) 0.0326(4) Uani 1 1 d .
H10 H -0.0723 0.0479 -0.1484 0.039 Uiso 1 1 calc R
C11 C 0.23359(16) 0.22165(8) 0.21648(13) 0.0256(4) Uani 1 1 d .
C12 C 0.23017(19) 0.28580(9) 0.19129(15) 0.0350(4) Uani 1 1 d .
H12 H 0.1629 0.3012 0.1361 0.042 Uiso 1 1 calc R
C13 C 0.32415(19) 0.32725(9) 0.24610(16) 0.0376(4) Uani 1 1 d .
H13 H 0.3204 0.3708 0.2276 0.045 Uiso 1 1 calc R
C14 C 0.42378(18) 0.30680(9) 0.32746(14) 0.0329(4) Uani 1 1 d .
C15 C 0.42403(18) 0.24306(9) 0.35372(14) 0.0324(4) Uani 1 1 d .
H15 H 0.4901 0.2280 0.4100 0.039 Uiso 1 1 calc R
C16 C 0.33047(17) 0.20095(9) 0.30002(13) 0.0285(4) Uani 1 1 d .
H16 H 0.3324 0.1577 0.3203 0.034 Uiso 1 1 calc R
C17 C 0.5279(2) 0.35221(10) 0.38512(18) 0.0474(5) Uani 1 1 d .
H17A H 0.6070 0.3511 0.3565 0.071 Uiso 1 1 calc R
H17B H 0.5531 0.3397 0.4567 0.071 Uiso 1 1 calc R
H17C H 0.4912 0.3953 0.3796 0.071 Uiso 1 1 calc R
C18 C 0.07662(16) 0.09843(8) 0.45053(12) 0.0262(4) Uani 1 1 d .
C19 C -0.01286(17) 0.14249(9) 0.47202(13) 0.0291(4) Uani 1 1 d .
H19 H -0.0241 0.1421 0.5396 0.035 Uiso 1 1 calc R
C20 C -0.08973(16) 0.18802(8) 0.40666(13) 0.0271(4) Uani 1 1 d .
C21 C -0.1772(2) 0.23095(10) 0.45246(14) 0.0373(4) Uani 1 1 d .
H21A H -0.1614 0.2752 0.4364 0.056 Uiso 1 1 calc R
H21B H -0.1558 0.2253 0.5263 0.056 Uiso 1 1 calc R
H21C H -0.2713 0.2202 0.4245 0.056 Uiso 1 1 calc R
C22 C 0.14750(17) 0.05492(8) 0.53285(13) 0.0275(4) Uani 1 1 d .
C23 C 0.26836(19) 0.02785(9) 0.52665(15) 0.0372(4) Uani 1 1 d .
H23 H 0.3037 0.0359 0.4690 0.045 Uiso 1 1 calc R
C24 C 0.3379(2) -0.01080(10) 0.60399(17) 0.0474(5) Uani 1 1 d .
H24 H 0.4213 -0.0284 0.5996 0.057 Uiso 1 1 calc R
C25 C 0.2866(2) -0.02392(10) 0.68761(16) 0.0453(5) Uani 1 1 d .
H25 H 0.3347 -0.0504 0.7404 0.054 Uiso 1 1 calc R
C26 C 0.1658(2) 0.00159(10) 0.69377(15) 0.0417(5) Uani 1 1 d .
H26 H 0.1298 -0.0076 0.7507 0.050 Uiso 1 1 calc R
C27 C 0.09660(19) 0.04046(10) 0.61744(14) 0.0358(4) Uani 1 1 d .
H27 H 0.0130 0.0577 0.6223 0.043 Uiso 1 1 calc R
C28 C -0.17394(17) 0.23946(8) 0.24990(12) 0.0269(4) Uani 1 1 d .
C29 C -0.30312(19) 0.22266(10) 0.20160(15) 0.0363(4) Uani 1 1 d .
H29 H -0.3328 0.1802 0.2057 0.044 Uiso 1 1 calc R
C30 C -0.3894(2) 0.26766(11) 0.14724(16) 0.0420(5) Uani 1 1 d .
H30 H -0.4782 0.2557 0.1149 0.050 Uiso 1 1 calc R
C31 C -0.3490(2) 0.32944(10) 0.13927(15) 0.0407(5) Uani 1 1 d .
C32 C -0.2180(2) 0.34517(9) 0.18538(15) 0.0395(5) Uani 1 1 d .
H32 H -0.1877 0.3873 0.1794 0.047 Uiso 1 1 calc R
C33 C -0.13031(19) 0.30098(9) 0.23991(14) 0.0341(4) Uani 1 1 d .
H33 H -0.0407 0.3127 0.2704 0.041 Uiso 1 1 calc R
C34 C -0.4449(3) 0.37837(13) 0.0823(2) 0.0679(8) Uani 1 1 d .
H34A H -0.4323 0.3825 0.0131 0.102 Uiso 1 1 calc R
H34B H -0.4278 0.4194 0.1171 0.102 Uiso 1 1 calc R
H34C H -0.5369 0.3650 0.0797 0.102 Uiso 1 1 calc R
N1 N 0.13562(13) 0.17781(7) 0.16384(10) 0.0256(3) Uani 1 1 d .
N2 N -0.08725(13) 0.19357(7) 0.31006(10) 0.0265(3) Uani 1 1 d .
O1 O -0.08974(12) 0.09113(6) 0.13309(9) 0.0293(3) Uani 1 1 d .
O2 O 0.10794(12) 0.09213(6) 0.36369(9) 0.0295(3) Uani 1 1 d .
Co1 Co 0.01950(2) 0.138127(12) 0.243164(16) 0.02614(8) Uani 1 1 d .

loop_
_atom_site_aniso_label
_atom_site_aniso_U_11
_atom_site_aniso_U_22
_atom_site_aniso_U_33
_atom_site_aniso_U_23
_atom_site_aniso_U_13
_atom_site_aniso_U_12
C1 0.0275(8) 0.0300(9) 0.0169(8) 0.0017(7) 0.0052(6) 0.0062(7)
C2 0.0341(9) 0.0399(10) 0.0151(8) 0.0000(7) 0.0078(7) 0.0003(8)
C3 0.0285(8) 0.0349(10) 0.0226(9) 0.0030(7) 0.0090(7) 0.0010(7)
C4 0.0472(12) 0.0596(14) 0.0287(10) -0.0021(9) 0.0189(9) -0.0152(10)
C5 0.0285(8) 0.0274(9) 0.0198(8) 0.0020(7) 0.0024(7) 0.0074(7)
C6 0.0330(9) 0.0367(10) 0.0279(10) -0.0046(8) 0.0076(8) 0.0019(8)
C7 0.0343(10) 0.0413(11) 0.0451(12) -0.0102(9) 0.0078(9) -0.0029(8)
C8 0.0380(10) 0.0388(11) 0.0399(12) -0.0127(9) -0.0027(9) 0.0038(9)
C9 0.0496(12) 0.0420(12) 0.0225(9) -0.0066(8) 0.0021(8) 0.0079(9)
C10 0.0390(10) 0.0363(10) 0.0224(9) -0.0008(8) 0.0068(7) 0.0031(8)
C11 0.0257(8) 0.0308(9) 0.0221(9) -0.0006(7) 0.0092(7) -0.0006(7)
C12 0.0347(10) 0.0366(10) 0.0326(10) 0.0072(8) 0.0060(8) 0.0027(8)
C13 0.0429(11) 0.0275(10) 0.0449(12) 0.0012(8) 0.0151(9) -0.0005(8)
C14 0.0323(9) 0.0363(10) 0.0333(10) -0.0101(8) 0.0143(8) -0.0024(8)
C15 0.0300(9) 0.0412(11) 0.0253(9) -0.0039(8) 0.0051(7) 0.0026(8)
C16 0.0318(9) 0.0283(9) 0.0262(9) 0.0005(7) 0.0087(7) 0.0015(7)
C17 0.0476(12) 0.0446(13) 0.0500(14) -0.0142(10) 0.0112(10) -0.0096(10)
C18 0.0262(8) 0.0342(10) 0.0175(8) 0.0000(7) 0.0033(6) -0.0087(7)
C19 0.0314(9) 0.0416(10) 0.0147(8) -0.0003(7) 0.0064(7) -0.0046(8)
C20 0.0274(8) 0.0349(10) 0.0199(8) -0.0028(7) 0.0075(7) -0.0057(7)
C21 0.0445(11) 0.0466(12) 0.0245(10) 0.0011(8) 0.0152(8) 0.0070(9)
C22 0.0303(9) 0.0301(9) 0.0196(9) -0.0007(7) 0.0005(7) -0.0076(7)
C23 0.0416(11) 0.0399(11) 0.0287(10) 0.0005(8) 0.0052(8) 0.0004(9)
C24 0.0493(12) 0.0445(12) 0.0435(13) 0.0038(10) 0.0013(10) 0.0118(10)
C25 0.0577(13) 0.0361(11) 0.0342(11) 0.0099(9) -0.0055(10) -0.0015(10)
C26 0.0504(12) 0.0444(12) 0.0268(10) 0.0091(9) 0.0017(9) -0.0142(10)
C27 0.0347(10) 0.0441(11) 0.0273(10) 0.0063(8) 0.0046(8) -0.0073(8)
C28 0.0322(9) 0.0339(9) 0.0164(8) -0.0015(7) 0.0093(7) 0.0004(7)
C29 0.0355(10) 0.0389(11) 0.0331(11) 0.0063(8) 0.0052(8) -0.0058(8)
C30 0.0324(10) 0.0563(14) 0.0357(11) 0.0102(10) 0.0046(8) 0.0024(9)
C31 0.0513(12) 0.0453(12) 0.0291(10) 0.0096(9) 0.0169(9) 0.0147(10)
C32 0.0594(13) 0.0309(10) 0.0328(11) -0.0016(8) 0.0204(10) -0.0005(9)
C33 0.0397(10) 0.0373(10) 0.0265(10) -0.0056(8) 0.0099(8) -0.0062(8)
C34 0.0751(18) 0.0631(17) 0.0674(18) 0.0278(14) 0.0204(14) 0.0303(14)
N1 0.0259(7) 0.0314(8) 0.0199(7) 0.0021(6) 0.0064(6) 0.0001(6)
N2 0.0282(7) 0.0338(8) 0.0179(7) -0.0009(6) 0.0063(6) -0.0015(6)
O1 0.0322(6) 0.0389(7) 0.0181(6) -0.0025(5) 0.0081(5) -0.0050(5)
O2 0.0325(6) 0.0383(7) 0.0183(6) 0.0014(5) 0.0072(5) 0.0006(5)
Co1 0.02871(13) 0.03498(14) 0.01579(12) -0.00030(10) 0.00733(9) -0.00173(10)

loop_
_atom_type_symbol
_atom_type_description
_atom_type_scat_dispersion_real
_atom_type_scat_dispersion_imag
_atom_type_scat_source
C C 0.0033 0.0016 'International Tables Vol C Tables 4.2.6.8 and 6.1.1.4'
H H 0.0000 0.0000 'International Tables Vol C Tables 4.2.6.8 and 6.1.1.4'
N N 0.0061 0.0033 'International Tables Vol C Tables 4.2.6.8 and 6.1.1.4'
O O 0.0106 0.0060 'International Tables Vol C Tables 4.2.6.8 and 6.1.1.4'
Co Co 0.3494 0.9721 'International Tables Vol C Tables 4.2.6.8 and 6.1.1.4'

loop_
_geom_angle_atom_site_label_1
_geom_angle_atom_site_label_2
_geom_angle_atom_site_label_3
_geom_angle
O1 C1 C2 124.76(16)
O1 C1 C5 114.60(14)
C2 C1 C5 120.64(15)
C1 C2 C3 128.60(16)
C1 C2 H2 115.7
C3 C2 H2 115.7
N1 C3 C2 123.38(15)
N1 C3 C4 121.06(16)
C2 C3 C4 115.55(16)
C3 C4 H4A 109.5
C3 C4 H4B 109.5
H4A C4 H4B 109.5
C3 C4 H4C 109.5
H4A C4 H4C 109.5
H4B C4 H4C 109.5
C6 C5 C10 117.76(16)
C6 C5 C1 119.12(15)
C10 C5 C1 123.11(15)
C7 C6 C5 121.10(18)
C7 C6 H6 119.4
C5 C6 H6 119.4
C8 C7 C6 120.23(19)
C8 C7 H7 119.9
C6 C7 H7 119.9
C9 C8 C7 119.56(18)
C9 C8 H8 120.2
C7 C8 H8 120.2
C8 C9 C10 120.32(18)
C8 C9 H9 119.8
C10 C9 H9 119.8
C9 C10 C5 121.02(18)
C9 C10 H10 119.5
C5 C10 H10 119.5
C16 C11 C12 118.40(16)
C16 C11 N1 119.42(15)
C12 C11 N1 122.03(16)
C13 C12 C11 120.44(17)
C13 C12 H12 119.8
C11 C12 H12 119.8
C12 C13 C14 121.65(18)
C12 C13 H13 119.2
C14 C13 H13 119.2
C13 C14 C15 117.43(17)
C13 C14 C17 121.17(18)
C15 C14 C17 121.40(18)
C16 C15 C14 121.70(17)
C16 C15 H15 119.2
C14 C15 H15 119.2
C15 C16 C11 120.32(17)
C15 C16 H16 119.8
C11 C16 H16 119.8
C14 C17 H17A 109.5
C14 C17 H17B 109.5
H17A C17 H17B 109.5
C14 C17 H17C 109.5
H17A C17 H17C 109.5
H17B C17 H17C 109.5
O2 C18 C19 125.26(16)
O2 C18 C22 115.65(15)
C19 C18 C22 119.08(15)
C18 C19 C20 128.62(16)
C18 C19 H19 115.7
C20 C19 H19 115.7
N2 C20 C19 122.90(16)
N2 C20 C21 120.43(16)
C19 C20 C21 116.67(15)
C20 C21 H21A 109.5
C20 C21 H21B 109.5
H21A C21 H21B 109.5
C20 C21 H21C 109.5
H21A C21 H21C 109.5
H21B C21 H21C 109.5
C23 C22 C27 118.14(17)
C23 C22 C18 119.62(16)
C27 C22 C18 122.24(16)
C24 C23 C22 120.44(19)
C24 C23 H23 119.8
C22 C23 H23 119.8
C25 C24 C23 120.5(2)
C25 C24 H24 119.7
C23 C24 H24 119.7
C26 C25 C24 119.62(19)
C26 C25 H25 120.2
C24 C25 H25 120.2
C25 C26 C27 120.14(19)
C25 C26 H26 119.9
C27 C26 H26 119.9
C26 C27 C22 121.11(19)
C26 C27 H27 119.4
C22 C27 H27 119.4
C29 C28 C33 119.30(17)
C29 C28 N2 119.87(16)
C33 C28 N2 120.83(16)
C28 C29 C30 120.10(18)
C28 C29 H29 120.0
C30 C29 H29 119.9
C31 C30 C29 121.30(19)
C31 C30 H30 119.3
C29 C30 H30 119.3
C30 C31 C32 118.01(18)
C30 C31 C34 120.8(2)
C32 C31 C34 121.2(2)
C33 C32 C31 121.57(19)
C33 C32 H32 119.2
C31 C32 H32 119.2
C32 C33 C28 119.65(18)
C32 C33 H33 120.2
C28 C33 H33 120.2
C31 C34 H34A 109.5
C31 C34 H34B 109.5
H34A C34 H34B 109.5
C31 C34 H34C 109.5
H34A C34 H34C 109.5
H34B C34 H34C 109.5
C3 N1 C11 121.00(14)
C3 N1 Co1 122.34(12)
C11 N1 Co1 116.66(10)
C20 N2 C28 118.03(14)
C20 N2 Co1 123.18(12)
C28 N2 Co1 118.64(10)
C1 O1 Co1 124.19(11)
C18 O2 Co1 123.17(11)
O1 Co1 O2 118.19(6)
O1 Co1 N2 112.11(6)
O2 Co1 N2 96.42(6)
O1 Co1 N1 96.57(6)
O2 Co1 N1 116.60(6)
N2 Co1 N1 118.37(6)

loop_
_geom_bond_atom_site_label_1
_geom_bond_atom_site_label_2
_geom_bond_distance
C1 O1 1.2939(19)
C1 C2 1.382(2)
C1 C5 1.498(2)
C2 C3 1.417(2)
C2 H2 0.9500
C3 N1 1.324(2)
C3 C4 1.514(2)
C4 H4A 0.9800
C4 H4B 0.9800
C4 H4C 0.9800
C5 C6 1.394(2)
C5 C10 1.400(2)
C6 C7 1.385(3)
C6 H6 0.9500
C7 C8 1.384(3)
C7 H7 0.9500
C8 C9 1.381(3)
C8 H8 0.9500
C9 C10 1.383(3)
C9 H9 0.9500
C10 H10 0.9500
C11 C16 1.392(2)
C11 C12 1.392(3)
C11 N1 1.429(2)
C12 C13 1.383(3)
C12 H12 0.9500
C13 C14 1.387(3)
C13 H13 0.9500
C14 C15 1.389(3)
C14 C17 1.511(3)
C15 C16 1.384(2)
C15 H15 0.9500
C16 H16 0.9500
C17 H17A 0.9800
C17 H17B 0.9800
C17 H17C 0.9800
C18 O2 1.298(2)
C18 C19 1.385(3)
C18 C22 1.496(2)
C19 C20 1.415(2)
C19 H19 0.9500
C20 N2 1.320(2)
C20 C21 1.508(2)
C21 H21A 0.9800
C21 H21B 0.9800
C21 H21C 0.9800
C22 C23 1.388(3)
C22 C27 1.401(2)
C23 C24 1.387(3)
C23 H23 0.9500
C24 C25 1.385(3)
C24 H24 0.9500
C25 C26 1.375(3)
C25 H25 0.9500
C26 C27 1.380(3)
C26 H26 0.9500
C27 H27 0.9500
C28 C29 1.383(2)
C28 C33 1.388(3)
C28 N2 1.434(2)
C29 C30 1.387(3)
C29 H29 0.9500
C30 C31 1.378(3)
C30 H30 0.9500
C31 C32 1.387(3)
C31 C34 1.509(3)
C32 C33 1.384(3)
C32 H32 0.9500
C33 H33 0.9500
C34 H34A 0.9800
C34 H34B 0.9800
C34 H34C 0.9800
N1 Co1 1.9702(14)
N2 Co1 1.9640(14)
O1 Co1 1.9197(12)
O2 Co1 1.9341(12)

loop_
_geom_torsion_atom_site_label_1
_geom_torsion_atom_site_label_2
_geom_torsion_atom_site_label_3
_geom_torsion_atom_site_label_4
_geom_torsion
O1 C1 C2 C3 1.3(3)
C5 C1 C2 C3 -178.66(17)
C1 C2 C3 N1 0.1(3)
C1 C2 C3 C4 178.90(18)
O1 C1 C5 C6 7.6(2)
C2 C1 C5 C6 -172.34(16)
O1 C1 C5 C10 -171.30(16)
C2 C1 C5 C10 8.7(3)
C10 C5 C6 C7 -0.4(3)
C1 C5 C6 C7 -179.35(16)
C5 C6 C7 C8 0.0(3)
C6 C7 C8 C9 0.1(3)
C7 C8 C9 C10 0.1(3)
C8 C9 C10 C5 -0.5(3)
C6 C5 C10 C9 0.6(3)
C1 C5 C10 C9 179.56(16)
C16 C11 C12 C13 2.3(3)
N1 C11 C12 C13 177.85(16)
C11 C12 C13 C14 -0.3(3)
C12 C13 C14 C15 -1.5(3)
C12 C13 C14 C17 178.46(18)
C13 C14 C15 C16 1.2(3)
C17 C14 C15 C16 -178.75(17)
C14 C15 C16 C11 0.8(3)
C12 C11 C16 C15 -2.6(2)
N1 C11 C16 C15 -178.24(15)
O2 C18 C19 C20 1.4(3)
C22 C18 C19 C20 179.70(16)
C18 C19 C20 N2 1.4(3)
C18 C19 C20 C21 -178.75(18)
O2 C18 C22 C23 22.0(2)
C19 C18 C22 C23 -156.42(17)
O2 C18 C22 C27 -158.37(16)
C19 C18 C22 C27 23.2(2)
C27 C22 C23 C24 -1.9(3)
C18 C22 C23 C24 177.70(17)
C22 C23 C24 C25 1.2(3)
C23 C24 C25 C26 0.1(3)
C24 C25 C26 C27 -0.5(3)
C25 C26 C27 C22 -0.2(3)
C23 C22 C27 C26 1.5(3)
C18 C22 C27 C26 -178.16(17)
C33 C28 C29 C30 -2.6(3)
N2 C28 C29 C30 176.95(17)
C28 C29 C30 C31 0.5(3)
C29 C30 C31 C32 1.5(3)
C29 C30 C31 C34 -178.3(2)
C30 C31 C32 C33 -1.4(3)
C34 C31 C32 C33 178.4(2)
C31 C32 C33 C28 -0.6(3)
C29 C28 C33 C32 2.6(3)
N2 C28 C33 C32 -176.93(16)
C2 C3 N1 C11 -178.63(16)
C4 C3 N1 C11 2.6(3)
C2 C3 N1 Co1 1.6(2)
C4 C3 N1 Co1 -177.19(14)
C16 C11 N1 C3 -119.58(18)
C12 C11 N1 C3 64.9(2)
C16 C11 N1 Co1 60.21(18)
C12 C11 N1 Co1 -115.31(16)
C19 C20 N2 C28 177.19(15)
C21 C20 N2 C28 -2.6(2)
C19 C20 N2 Co1 1.7(2)
C21 C20 N2 Co1 -178.13(13)
C29 C28 N2 C20 -88.0(2)
C33 C28 N2 C20 91.5(2)
C29 C28 N2 Co1 87.72(18)
C33 C28 N2 Co1 -92.75(17)
C2 C1 O1 Co1 -4.2(2)
C5 C1 O1 Co1 175.81(10)
C19 C18 O2 Co1 -6.8(2)
C22 C18 O2 Co1 174.87(10)
C1 O1 Co1 O2 -120.46(13)
C1 O1 Co1 N2 128.77(13)
C1 O1 Co1 N1 4.51(14)
C18 O2 Co1 O1 -111.86(13)
C18 O2 Co1 N2 7.48(13)
C18 O2 Co1 N1 133.71(12)
C20 N2 Co1 O1 118.95(13)
C28 N2 Co1 O1 -56.55(13)
C20 N2 Co1 O2 -5.02(14)
C28 N2 Co1 O2 179.47(12)
C20 N2 Co1 N1 -129.97(13)
C28 N2 Co1 N1 54.53(13)
C3 N1 Co1 O1 -3.22(14)
C11 N1 Co1 O1 177.00(11)
C3 N1 Co1 O2 122.90(13)
C11 N1 Co1 O2 -56.88(13)
C3 N1 Co1 N2 -122.74(13)
C11 N1 Co1 N2 57.48(13)
